data_7233512
loop_
_publ_author_name
'Benjamin D. Lindner'
'Yexiang Zhang'
'Stefan Hofle'
'Nancy Berger'
'Claudia Teusch'
'Malte Jesper'
'Kenneth I. Hardcastle'
'Xuhong Qian'
'Uli Lemmer'
'Alexander Colsmann'
'Uwe H. F. Bunz'
'Manuel Hamburger'

_publ_section_title
;
 N-Fused quinoxalines and benzoquinoxalines as attractive emitters for
 organic light emitting diodes
;
_journal_name_full 'Journal of Materials Chemistry C'
_journal_page_first 5718
_journal_page_last 5724
_journal_paper_doi 10.1039/C3TC30828F
_journal_volume 1
_journal_year 2013
_chemical_formula_sum 'C46 H54 N2 Si2'
_chemical_formula_weight 691.09
_space_group_IT_number 2
_space_group_name_Hall '-P 1'
_space_group_name_H-M_alt 'P -1'
_symmetry_cell_setting triclinic
_symmetry_space_group_name_H-M 'P -1'
_atom_sites_solution_hydrogens geom
_atom_sites_solution_primary direct
_atom_sites_solution_secondary difmap
_cell_angle_alpha 97.524(4)
_cell_angle_beta 98.064(4)
_cell_angle_gamma 90.635(4)
_cell_formula_units_Z 4
_cell_length_a 14.8061(10)
_cell_length_b 16.0206(11)
_cell_length_c 17.5296(11)
_cell_measurement_reflns_used 2349
_cell_measurement_temperature 293(2)
_cell_measurement_theta_max 64.08
_cell_measurement_theta_min 2.57
_cell_volume 4079.7(5)
_computing_cell_refinement 'Bruker SMART'
_computing_data_collection 'Bruker SMART'
_computing_data_reduction 'Bruker SAINT'
_computing_molecular_graphics 'Bruker SHELXTL'
_computing_publication_material 'Bruker SHELXTL'
_computing_structure_refinement 'SHELXL-97 (Sheldrick, 2008)'
_computing_structure_solution 'SHELXS-97 (Sheldrick, 2008)'
_diffrn_ambient_temperature 293(2)
_diffrn_measured_fraction_theta_full 0.764
_diffrn_measured_fraction_theta_max 0.764
_diffrn_measurement_device_type 'CCD area detector'
_diffrn_measurement_method 'phi and omega scans'
_diffrn_radiation_monochromator graphite
_diffrn_radiation_source 'fine-focus sealed tube'
_diffrn_radiation_type CuK\a
_diffrn_radiation_wavelength 1.54178
_diffrn_reflns_av_R_equivalents 0.0630
_diffrn_reflns_av_sigmaI/netI 0.0949
_diffrn_reflns_limit_h_max 16
_diffrn_reflns_limit_h_min -17
_diffrn_reflns_limit_k_max 18
_diffrn_reflns_limit_k_min -16
_diffrn_reflns_limit_l_max 20
_diffrn_reflns_limit_l_min -18
_diffrn_reflns_number 28246
_diffrn_reflns_theta_full 66.22
_diffrn_reflns_theta_max 66.22
_diffrn_reflns_theta_min 2.57
_exptl_absorpt_coefficient_mu 1.025
_exptl_absorpt_correction_T_max 0.9098
_exptl_absorpt_correction_T_min 0.6845
_exptl_absorpt_correction_type multi-scan
_exptl_absorpt_process_details SADABS
_exptl_crystal_colour red
_exptl_crystal_density_diffrn 1.125
_exptl_crystal_density_method 'not measured'
_exptl_crystal_description rod
_exptl_crystal_F_000 1488
_exptl_crystal_size_max 0.40
_exptl_crystal_size_mid 0.10
_exptl_crystal_size_min 0.09
_refine_diff_density_max 0.434
_refine_diff_density_min -0.385
_refine_diff_density_rms 0.058
_refine_ls_extinction_method none
_refine_ls_goodness_of_fit_ref 1.042
_refine_ls_hydrogen_treatment constr
_refine_ls_matrix_type full
_refine_ls_number_parameters 892
_refine_ls_number_reflns 10899
_refine_ls_number_restraints 8
_refine_ls_restrained_S_all 1.066
_refine_ls_R_factor_all 0.1516
_refine_ls_R_factor_gt 0.0762
_refine_ls_shift/su_max 0.001
_refine_ls_shift/su_mean 0.000
_refine_ls_structure_factor_coef Fsqd
_refine_ls_weighting_details 'calc w=1/[\s^2^(Fo^2^)+(0.0960P)^2^+0.0000P] where P=(Fo^2^+2Fc^2^)/3'
_refine_ls_weighting_scheme calc
_refine_ls_wR_factor_gt 0.1721
_refine_ls_wR_factor_ref 0.2080
_reflns_number_gt 5421
_reflns_number_total 10899
_reflns_threshold_expression >2sigma(I)
_cod_data_source_file 1000002.cif
_cod_data_source_block PCOD1000002
_cod_depositor_comments
;
The following automatic conversions were performed:

data item '_symmetry_cell_setting' value 'Triclinic' was changed to
'triclinic' in accordance with the built-in table derived from the
CIF Core dictionary named 'cif_core.dic' version 2.4.5 last updated
on 2014-11-21.

Automatic conversion script
Id: cif_fix_values 6909 2019-04-08 15:41:33Z antanas 
;
_cod_original_sg_symbol_H-M P-1
_cod_database_code 7233512

loop_
_symmetry_equiv_pos_as_xyz
'x, y, z'
'-x, -y, -z'

loop_
_atom_site_label
_atom_site_type_symbol
_atom_site_fract_x
_atom_site_fract_y
_atom_site_fract_z
_atom_site_U_iso_or_equiv
_atom_site_adp_type
_atom_site_occupancy
_atom_site_symmetry_multiplicity
_atom_site_calc_flag
_atom_site_refinement_flags
_atom_site_disorder_assembly
_atom_site_disorder_group
C1 C 0.1519(3) 0.9371(3) 0.6315(3) 0.0523(12) Uani 1 1 d . . .
C2 C 0.1056(3) 1.0106(3) 0.6643(3) 0.0548(13) Uani 1 1 d . . .
C3 C 0.0896(4) 1.0185(3) 0.7415(3) 0.0664(15) Uani 1 1 d . . .
H3A H 0.1083 0.9764 0.7716 0.080 Uiso 1 1 calc R . .
C4 C 0.0467(4) 1.0876(3) 0.7742(3) 0.0782(17) Uani 1 1 d . . .
H4A H 0.0361 1.0920 0.8256 0.094 Uiso 1 1 calc R . .
C5 C 0.0194(4) 1.1505(3) 0.7287(4) 0.0843(18) Uani 1 1 d . . .
H5A H -0.0094 1.1975 0.7499 0.101 Uiso 1 1 calc R . .
C6 C 0.0349(4) 1.1433(3) 0.6531(3) 0.0693(16) Uani 1 1 d . . .
H6A H 0.0161 1.1859 0.6237 0.083 Uiso 1 1 calc R . .
C7 C 0.0781(3) 1.0740(3) 0.6184(3) 0.0604(14) Uani 1 1 d . . .
C8 C 0.0944(3) 1.0650(3) 0.5368(3) 0.0563(13) Uani 1 1 d . . .
C9 C 0.0708(3) 1.1273(3) 0.4874(3) 0.0697(16) Uani 1 1 d . . .
H9A H 0.0436 1.1759 0.5071 0.084 Uiso 1 1 calc R . .
C10 C 0.0866(4) 1.1182(3) 0.4123(3) 0.0697(16) Uani 1 1 d . . .
H10A H 0.0697 1.1603 0.3818 0.084 Uiso 1 1 calc R . .
C11 C 0.1276(4) 1.0472(3) 0.3807(3) 0.0666(15) Uani 1 1 d . . .
H11A H 0.1393 1.0414 0.3295 0.080 Uiso 1 1 calc R . .
C12 C 0.1508(3) 0.9849(3) 0.4274(3) 0.0632(14) Uani 1 1 d . . .
H12A H 0.1766 0.9360 0.4064 0.076 Uiso 1 1 calc R . .
C13 C 0.1365(3) 0.9938(3) 0.5044(3) 0.0516(12) Uani 1 1 d . . .
C14 C 0.1649(3) 0.9270(3) 0.5519(3) 0.0501(12) Uani 1 1 d . . .
C15 C 0.2343(3) 0.8013(3) 0.5660(2) 0.0484(12) Uani 1 1 d . . .
C16 C 0.2782(3) 0.7304(3) 0.5339(2) 0.0474(12) Uani 1 1 d . . .
C17 C 0.3055(3) 0.6669(3) 0.5805(2) 0.0452(11) Uani 1 1 d . . .
C18 C 0.3455(3) 0.5919(3) 0.5487(3) 0.0523(13) Uani 1 1 d . . .
H18A H 0.3539 0.5848 0.4967 0.063 Uiso 1 1 calc R . .
C19 C 0.3713(3) 0.5310(3) 0.5933(3) 0.0578(13) Uani 1 1 d . . .
H19A H 0.3959 0.4818 0.5716 0.069 Uiso 1 1 calc R . .
C20 C 0.3610(3) 0.5421(3) 0.6728(3) 0.0558(13) Uani 1 1 d . . .
H20A H 0.3794 0.5001 0.7031 0.067 Uiso 1 1 calc R . .
C21 C 0.3246(3) 0.6129(3) 0.7058(2) 0.0535(13) Uani 1 1 d . . .
H21A H 0.3187 0.6191 0.7583 0.064 Uiso 1 1 calc R . .
C22 C 0.2953(3) 0.6781(3) 0.6603(2) 0.0489(12) Uani 1 1 d . . .
C23 C 0.2566(3) 0.7511(3) 0.6934(2) 0.0478(12) Uani 1 1 d . . .
C24 C 0.2237(3) 0.8118(3) 0.6456(2) 0.0481(12) Uani 1 1 d . . .
C25 C 0.2508(3) 0.7698(3) 0.7751(3) 0.0516(12) Uani 1 1 d . . .
C26 C 0.2476(3) 0.7928(3) 0.8427(3) 0.0564(13) Uani 1 1 d . . .
C27 C 0.3465(4) 0.9278(3) 0.9507(3) 0.0640(14) Uani 1 1 d . . .
H27A H 0.4011 0.8971 0.9397 0.077 Uiso 1 1 calc R . .
C28 C 0.3713(4) 0.9789(3) 1.0319(3) 0.0893(19) Uani 1 1 d . . .
H28A H 0.4209 1.0177 1.0312 0.134 Uiso 1 1 calc R . .
H28B H 0.3891 0.9413 1.0693 0.134 Uiso 1 1 calc R . .
H28C H 0.3193 1.0095 1.0457 0.134 Uiso 1 1 calc R . .
C29 C 0.3285(4) 0.9883(3) 0.8891(3) 0.0786(17) Uani 1 1 d . . .
H29A H 0.3791 1.0278 0.8947 0.118 Uiso 1 1 calc R . .
H29B H 0.2738 1.0182 0.8960 0.118 Uiso 1 1 calc R . .
H29C H 0.3215 0.9566 0.8381 0.118 Uiso 1 1 calc R . .
C30 C 0.1404(4) 0.8973(3) 0.9537(3) 0.0691(15) Uani 1 1 d . . .
H30A H 0.1444 0.9525 0.9358 0.083 Uiso 1 1 calc R . .
C31 C 0.1226(4) 0.9152(4) 1.0390(3) 0.102(2) Uani 1 1 d . . .
H31A H 0.0642 0.9401 1.0407 0.153 Uiso 1 1 calc R . .
H31B H 0.1694 0.9531 1.0683 0.153 Uiso 1 1 calc R . .
H31C H 0.1233 0.8633 1.0610 0.153 Uiso 1 1 calc R . .
C32 C 0.0574(4) 0.8519(4) 0.9039(3) 0.102(2) Uani 1 1 d . . .
H32A H 0.0035 0.8821 0.9131 0.152 Uiso 1 1 calc R . .
H32B H 0.0519 0.7959 0.9171 0.152 Uiso 1 1 calc R . .
H32C H 0.0644 0.8488 0.8500 0.152 Uiso 1 1 calc R . .
C33 C 0.2805(4) 0.7658(3) 1.0091(3) 0.0668(15) Uani 1 1 d . . .
H33A H 0.2796 0.7933 1.0623 0.080 Uiso 1 1 calc R . .
C34 C 0.3758(4) 0.7326(3) 1.0046(3) 0.092(2) Uani 1 1 d . . .
H34A H 0.3885 0.6922 1.0403 0.138 Uiso 1 1 calc R . .
H34B H 0.4198 0.7786 1.0180 0.138 Uiso 1 1 calc R . .
H34C H 0.3792 0.7062 0.9527 0.138 Uiso 1 1 calc R . .
C35 C 0.2090(4) 0.6927(3) 0.9938(3) 0.0856(18) Uani 1 1 d . . .
H35A H 0.2254 0.6528 1.0294 0.128 Uiso 1 1 calc R . .
H35B H 0.2068 0.6653 0.9414 0.128 Uiso 1 1 calc R . .
H35C H 0.1501 0.7143 1.0010 0.128 Uiso 1 1 calc R . .
C36 C 0.2979(3) 0.7267(3) 0.4556(3) 0.0501(12) Uani 1 1 d . . .
C37 C 0.3181(3) 0.7298(3) 0.3915(3) 0.0533(13) Uani 1 1 d . . .
C38 C 0.3379(4) 0.8706(3) 0.3004(3) 0.0641(15) Uani 1 1 d . . .
H38A H 0.2719 0.8783 0.2948 0.077 Uiso 1 1 calc R . .
C39 C 0.3721(4) 0.9007(3) 0.2302(3) 0.101(2) Uani 1 1 d . . .
H39A H 0.3603 0.9595 0.2299 0.151 Uiso 1 1 calc R . .
H39B H 0.3410 0.8692 0.1833 0.151 Uiso 1 1 calc R . .
H39C H 0.4366 0.8924 0.2331 0.151 Uiso 1 1 calc R . .
C40 C 0.3799(4) 0.9246(3) 0.3749(3) 0.0723(16) Uani 1 1 d . . .
H40A H 0.3671 0.9826 0.3712 0.109 Uiso 1 1 calc R . .
H40B H 0.4448 0.9179 0.3825 0.109 Uiso 1 1 calc R . .
H40C H 0.3545 0.9075 0.4181 0.109 Uiso 1 1 calc R . .
C41 C 0.4817(3) 0.7314(3) 0.3050(3) 0.0579(13) Uani 1 1 d . . .
H41A H 0.5151 0.7838 0.3284 0.069 Uiso 1 1 calc R . .
C42 C 0.5092(4) 0.7100(3) 0.2238(3) 0.0873(18) Uani 1 1 d . . .
H42A H 0.5736 0.7004 0.2284 0.131 Uiso 1 1 calc R . .
H42B H 0.4953 0.7560 0.1945 0.131 Uiso 1 1 calc R . .
H42C H 0.4762 0.6601 0.1975 0.131 Uiso 1 1 calc R . .
C43 C 0.5148(3) 0.6641(3) 0.3568(3) 0.0760(16) Uani 1 1 d . . .
H43A H 0.5790 0.6567 0.3565 0.114 Uiso 1 1 calc R . .
H43B H 0.4825 0.6117 0.3372 0.114 Uiso 1 1 calc R . .
H43C H 0.5036 0.6818 0.4090 0.114 Uiso 1 1 calc R . .
C44 C 0.2848(3) 0.6909(3) 0.2178(3) 0.0545(13) Uani 1 1 d . . .
H44A H 0.3090 0.7009 0.1704 0.065 Uiso 1 1 calc R . .
C45 C 0.2884(4) 0.5954(3) 0.2228(3) 0.0737(16) Uani 1 1 d . . .
H45A H 0.2509 0.5653 0.1784 0.111 Uiso 1 1 calc R . .
H45B H 0.2663 0.5839 0.2694 0.111 Uiso 1 1 calc R . .
H45C H 0.3502 0.5777 0.2236 0.111 Uiso 1 1 calc R . .
C46 C 0.1849(3) 0.7183(3) 0.2098(3) 0.0769(16) Uani 1 1 d . . .
H46A H 0.1501 0.6848 0.1659 0.115 Uiso 1 1 calc R . .
H46B H 0.1825 0.7766 0.2025 0.115 Uiso 1 1 calc R . .
H46C H 0.1598 0.7106 0.2561 0.115 Uiso 1 1 calc R . .
C1B C 0.1474(3) 0.4604(3) 0.6050(3) 0.0506(12) Uani 1 1 d . . .
C2B C 0.1075(3) 0.5391(3) 0.6351(3) 0.0506(12) Uani 1 1 d . . .
C3B C 0.1002(3) 0.5562(3) 0.7139(3) 0.0564(13) Uani 1 1 d . . .
H3BA H 0.1212 0.5178 0.7472 0.068 Uiso 1 1 calc R . .
C4B C 0.0619(3) 0.6296(3) 0.7432(3) 0.0633(14) Uani 1 1 d . . .
H4BA H 0.0562 0.6402 0.7957 0.076 Uiso 1 1 calc R . .
C5B C 0.0323(3) 0.6872(3) 0.6937(3) 0.0646(14) Uani 1 1 d . . .
H5BA H 0.0073 0.7371 0.7133 0.078 Uiso 1 1 calc R . .
C6B C 0.0392(4) 0.6715(3) 0.6164(3) 0.0636(15) Uani 1 1 d . . .
H6BA H 0.0180 0.7108 0.5840 0.076 Uiso 1 1 calc R . .
C7B C 0.0778(3) 0.5974(3) 0.5843(3) 0.0516(12) Uani 1 1 d . . .
C8B C 0.0870(3) 0.5801(3) 0.5017(3) 0.0523(12) Uani 1 1 d . . .
C9B C 0.0569(3) 0.6362(3) 0.4487(3) 0.0616(14) Uani 1 1 d . . .
H9BA H 0.0308 0.6862 0.4666 0.074 Uiso 1 1 calc R . .
C10B C 0.0650(4) 0.6188(3) 0.3713(3) 0.0632(14) Uani 1 1 d . . .
H10B H 0.0436 0.6568 0.3376 0.076 Uiso 1 1 calc R . .
C11B C 0.1045(3) 0.5456(3) 0.3426(3) 0.0606(14) Uani 1 1 d . . .
H11B H 0.1105 0.5344 0.2902 0.073 Uiso 1 1 calc R . .
C12B C 0.1349(3) 0.4894(3) 0.3935(3) 0.0569(13) Uani 1 1 d . . .
H12B H 0.1611 0.4397 0.3750 0.068 Uiso 1 1 calc R . .
C13B C 0.1268(3) 0.5065(3) 0.4720(3) 0.0487(12) Uani 1 1 d . . .
C14B C 0.1581(3) 0.4445(3) 0.5245(3) 0.0487(12) Uani 1 1 d . . .
C15B C 0.2253(3) 0.3192(3) 0.5455(2) 0.0470(12) Uani 1 1 d . . .
C16B C 0.2707(3) 0.2473(3) 0.5172(2) 0.0474(12) Uani 1 1 d . . .
C17B C 0.2958(3) 0.1859(3) 0.5666(2) 0.0452(11) Uani 1 1 d . . .
C18B C 0.3394(3) 0.1109(3) 0.5399(3) 0.0524(13) Uani 1 1 d . . .
H18B H 0.3525 0.1023 0.4892 0.063 Uiso 1 1 calc R . .
C19B C 0.3620(3) 0.0516(3) 0.5876(3) 0.0571(13) Uani 1 1 d . . .
H19B H 0.3892 0.0025 0.5688 0.068 Uiso 1 1 calc R . .
C20B C 0.3447(3) 0.0636(3) 0.6649(3) 0.0545(13) Uani 1 1 d . . .
H20B H 0.3617 0.0230 0.6971 0.065 Uiso 1 1 calc R . .
C21B C 0.3033(3) 0.1343(3) 0.6932(3) 0.0547(13) Uani 1 1 d . . .
H21B H 0.2908 0.1408 0.7442 0.066 Uiso 1 1 calc R . .
C22B C 0.2787(3) 0.1988(3) 0.6453(2) 0.0463(12) Uani 1 1 d . . .
C23B C 0.2370(3) 0.2728(3) 0.6747(2) 0.0482(12) Uani 1 1 d . . .
C24B C 0.2112(3) 0.3337(3) 0.6247(2) 0.0473(12) Uani 1 1 d . . .
C25B C 0.2271(3) 0.2916(3) 0.7549(3) 0.0539(13) Uani 1 1 d . . .
C26B C 0.2231(4) 0.3094(3) 0.8230(3) 0.0615(14) Uani 1 1 d . A .
C27B C 0.1375(6) 0.4231(7) 0.9448(5) 0.093(2) Uiso 0.50 1 d PD A 1
H27B H 0.1488 0.4787 0.9297 0.111 Uiso 0.50 1 calc PR A 1
C27C C 0.0958(6) 0.3675(8) 0.9311(6) 0.093(2) Uiso 0.50 1 d PD A 2
H27C H 0.0684 0.3109 0.9147 0.111 Uiso 0.50 1 calc PR A 2
C28B C 0.0515(8) 0.3797(8) 0.8960(7) 0.093(2) Uiso 0.50 1 d PD A 1
H28D H 0.0009 0.4164 0.8993 0.139 Uiso 0.50 1 calc PR A 1
H28E H 0.0384 0.3283 0.9155 0.139 Uiso 0.50 1 calc PR A 1
H28F H 0.0613 0.3674 0.8428 0.139 Uiso 0.50 1 calc PR A 1
C29B C 0.1237(8) 0.4301(8) 1.0303(6) 0.093(2) Uiso 0.50 1 d PD A 1
H29D H 0.1222 0.4884 1.0513 0.139 Uiso 0.50 1 calc PR A 1
H29E H 0.1730 0.4039 1.0589 0.139 Uiso 0.50 1 calc PR A 1
H29F H 0.0670 0.4023 1.0342 0.139 Uiso 0.50 1 calc PR A 1
C28C C 0.0476(8) 0.4223(7) 0.8703(6) 0.0927(8) Uiso 0.50 1 d PD A 2
H28G H -0.0168 0.4221 0.8725 0.139 Uiso 0.50 1 calc PR A 2
H28H H 0.0583 0.3993 0.8191 0.139 Uiso 0.50 1 calc PR A 2
H28I H 0.0719 0.4791 0.8822 0.139 Uiso 0.50 1 calc PR A 2
C29C C 0.0667(8) 0.3942(8) 1.0111(6) 0.093(4) Uiso 0.50 1 d PD A 2
H29G H 0.0696 0.4546 1.0223 0.140 Uiso 0.50 1 calc PR A 2
H29H H 0.1070 0.3708 1.0501 0.140 Uiso 0.50 1 calc PR A 2
H29I H 0.0054 0.3742 1.0110 0.140 Uiso 0.50 1 calc PR A 2
C30B C 0.3404(7) 0.4285(6) 0.9401(6) 0.067(2) Uiso 0.50 1 d PD A 1
H30B H 0.3924 0.3917 0.9360 0.081 Uiso 0.50 1 calc PR A 1
C30C C 0.2778(8) 0.4556(5) 0.9471(5) 0.067(2) Uiso 0.50 1 d PD A 2
H30C H 0.2291 0.4963 0.9503 0.081 Uiso 0.50 1 calc PR A 2
C31B C 0.3414(5) 0.4810(5) 0.8858(4) 0.146(3) Uani 1 1 d . . .
H31D H 0.3337 0.4487 0.8350 0.218 Uiso 1 1 calc R A 1
H31E H 0.3987 0.5118 0.8945 0.218 Uiso 1 1 calc R A 1
H31F H 0.2926 0.5196 0.8893 0.218 Uiso 1 1 calc R A 1
C32B C 0.3515(6) 0.4736(4) 1.0269(3) 0.164(4) Uani 1 1 d . . .
H32D H 0.3497 0.4321 1.0615 0.246 Uiso 1 1 calc R A 1
H32E H 0.3026 0.5117 1.0328 0.246 Uiso 1 1 calc R A 1
H32F H 0.4088 0.5044 1.0390 0.246 Uiso 1 1 calc R A 1
C33B C 0.2608(4) 0.2697(3) 0.9874(3) 0.0750(17) Uani 1 1 d . A .
H33B H 0.2639 0.2953 1.0416 0.090 Uiso 1 1 calc R . .
C34B C 0.3547(4) 0.2367(3) 0.9766(3) 0.100(2) Uani 1 1 d . . .
H34D H 0.3702 0.1950 1.0106 0.150 Uiso 1 1 calc R . .
H34E H 0.3991 0.2823 0.9888 0.150 Uiso 1 1 calc R . .
H34F H 0.3541 0.2118 0.9237 0.150 Uiso 1 1 calc R . .
C35B C 0.1915(4) 0.1966(4) 0.9740(3) 0.097(2) Uani 1 1 d . . .
H35D H 0.2111 0.1560 1.0080 0.146 Uiso 1 1 calc R . .
H35E H 0.1863 0.1706 0.9210 0.146 Uiso 1 1 calc R . .
H35F H 0.1332 0.2171 0.9845 0.146 Uiso 1 1 calc R . .
C36B C 0.2926(3) 0.2388(3) 0.4397(3) 0.0507(12) Uani 1 1 d . . .
C37B C 0.3156(3) 0.2354(2) 0.3758(3) 0.0518(13) Uani 1 1 d . . .
C38B C 0.2613(3) 0.2242(3) 0.2039(3) 0.0635(14) Uani 1 1 d . . .
H38B H 0.2847 0.2302 0.1553 0.076 Uiso 1 1 calc R . .
C39B C 0.1896(4) 0.2901(3) 0.2145(3) 0.0905(19) Uani 1 1 d . . .
H39D H 0.1405 0.2800 0.1721 0.136 Uiso 1 1 calc R . .
H39E H 0.2165 0.3451 0.2154 0.136 Uiso 1 1 calc R . .
H39F H 0.1666 0.2868 0.2626 0.136 Uiso 1 1 calc R . .
C40B C 0.2182(4) 0.1351(3) 0.1955(3) 0.0874(19) Uani 1 1 d . . .
H40D H 0.1684 0.1287 0.1535 0.131 Uiso 1 1 calc R . .
H40E H 0.1961 0.1267 0.2429 0.131 Uiso 1 1 calc R . .
H40F H 0.2633 0.0942 0.1847 0.131 Uiso 1 1 calc R . .
C41B C 0.4199(4) 0.3459(3) 0.2920(3) 0.0610(14) Uani 1 1 d . . .
H41B H 0.4828 0.3395 0.3162 0.073 Uiso 1 1 calc R . .
C42B C 0.4259(4) 0.3737(3) 0.2124(3) 0.0816(17) Uani 1 1 d . . .
H42D H 0.4580 0.4271 0.2194 0.122 Uiso 1 1 calc R . .
H42E H 0.3655 0.3787 0.1856 0.122 Uiso 1 1 calc R . .
H42F H 0.4580 0.3326 0.1824 0.122 Uiso 1 1 calc R . .
C43B C 0.3800(4) 0.4169(3) 0.3443(3) 0.0819(18) Uani 1 1 d . . .
H43D H 0.4147 0.4682 0.3460 0.123 Uiso 1 1 calc R . .
H43E H 0.3830 0.4020 0.3959 0.123 Uiso 1 1 calc R . .
H43F H 0.3176 0.4246 0.3235 0.123 Uiso 1 1 calc R . .
C44B C 0.4424(3) 0.1532(3) 0.2758(3) 0.0618(14) Uani 1 1 d . . .
H44B H 0.4069 0.1002 0.2711 0.074 Uiso 1 1 calc R . .
C45B C 0.4899(4) 0.1499(4) 0.2033(3) 0.098(2) Uani 1 1 d . . .
H45D H 0.5298 0.1031 0.2013 0.148 Uiso 1 1 calc R . .
H45E H 0.5249 0.2013 0.2056 0.148 Uiso 1 1 calc R . .
H45F H 0.4449 0.1434 0.1577 0.148 Uiso 1 1 calc R . .
C46B C 0.5143(3) 0.1556(3) 0.3484(3) 0.0734(16) Uani 1 1 d . . .
H46D H 0.5543 0.1093 0.3415 0.110 Uiso 1 1 calc R . .
H46E H 0.4845 0.1515 0.3930 0.110 Uiso 1 1 calc R . .
H46F H 0.5492 0.2077 0.3560 0.110 Uiso 1 1 calc R . .
N1 N 0.1808(3) 0.8806(2) 0.6777(2) 0.0521(10) Uani 1 1 d . . .
N2 N 0.2060(3) 0.8616(2) 0.5200(2) 0.0524(10) Uani 1 1 d . . .
N1B N 0.1716(3) 0.4054(2) 0.65387(19) 0.0489(10) Uani 1 1 d . . .
N2B N 0.1971(3) 0.3765(2) 0.49560(19) 0.0490(10) Uani 1 1 d . . .
Si1 Si 0.25272(11) 0.84690(8) 0.94223(7) 0.0587(4) Uani 1 1 d . . .
Si2 Si 0.35727(10) 0.75419(8) 0.30206(7) 0.0522(4) Uani 1 1 d . . .
Si1B Si 0.22775(15) 0.35320(9) 0.92523(8) 0.0900(7) Uani 1 1 d D . .
Si2B Si 0.36069(9) 0.24040(8) 0.28481(7) 0.0522(4) Uani 1 1 d . . .

loop_
_atom_site_aniso_label
_atom_site_aniso_U_11
_atom_site_aniso_U_22
_atom_site_aniso_U_33
_atom_site_aniso_U_23
_atom_site_aniso_U_13
_atom_site_aniso_U_12
C1 0.053(4) 0.045(3) 0.058(3) 0.002(2) 0.009(3) 0.008(3)
C2 0.051(4) 0.044(3) 0.069(3) 0.000(3) 0.009(3) 0.016(3)
C3 0.065(4) 0.057(3) 0.076(4) 0.000(3) 0.012(3) 0.023(3)
C4 0.075(5) 0.071(4) 0.085(4) -0.007(3) 0.013(3) 0.025(4)
C5 0.081(5) 0.066(4) 0.101(5) -0.012(3) 0.015(4) 0.031(4)
C6 0.061(4) 0.049(3) 0.098(4) 0.006(3) 0.013(3) 0.023(3)
C7 0.049(4) 0.052(3) 0.079(4) 0.003(3) 0.007(3) 0.012(3)
C8 0.047(4) 0.041(3) 0.080(4) 0.006(3) 0.007(3) 0.011(3)
C9 0.063(4) 0.046(3) 0.102(4) 0.019(3) 0.007(3) 0.018(3)
C10 0.064(4) 0.059(4) 0.090(4) 0.030(3) 0.008(3) 0.020(3)
C11 0.059(4) 0.065(4) 0.082(4) 0.028(3) 0.012(3) 0.018(3)
C12 0.062(4) 0.056(3) 0.076(4) 0.023(3) 0.011(3) 0.017(3)
C13 0.044(3) 0.046(3) 0.066(3) 0.011(3) 0.007(3) 0.010(3)
C14 0.046(3) 0.044(3) 0.060(3) 0.007(2) 0.006(2) 0.011(3)
C15 0.051(3) 0.046(3) 0.050(3) 0.008(2) 0.007(2) 0.009(3)
C16 0.048(3) 0.043(3) 0.051(3) 0.004(2) 0.005(2) 0.008(3)
C17 0.047(3) 0.039(3) 0.049(3) 0.004(2) 0.005(2) 0.007(3)
C18 0.055(4) 0.041(3) 0.060(3) 0.003(2) 0.009(3) 0.009(3)
C19 0.067(4) 0.041(3) 0.065(3) 0.005(2) 0.009(3) 0.016(3)
C20 0.056(4) 0.050(3) 0.064(3) 0.013(3) 0.010(3) 0.014(3)
C21 0.062(4) 0.049(3) 0.050(3) 0.009(2) 0.010(3) 0.010(3)
C22 0.052(3) 0.046(3) 0.048(3) 0.006(2) 0.006(2) 0.005(3)
C23 0.052(3) 0.046(3) 0.046(3) 0.004(2) 0.009(2) 0.009(3)
C24 0.052(3) 0.042(3) 0.051(3) 0.004(2) 0.009(2) 0.010(3)
C25 0.052(3) 0.046(3) 0.058(3) 0.011(3) 0.007(3) 0.015(3)
C26 0.069(4) 0.041(3) 0.057(3) 0.005(3) 0.004(3) 0.012(3)
C27 0.075(4) 0.053(3) 0.061(3) -0.001(3) 0.009(3) 0.015(3)
C28 0.105(5) 0.084(4) 0.076(4) -0.004(3) 0.018(4) -0.007(4)
C29 0.103(5) 0.054(3) 0.082(4) 0.010(3) 0.023(4) 0.010(3)
C30 0.068(4) 0.070(4) 0.068(3) 0.001(3) 0.014(3) 0.022(3)
C31 0.099(5) 0.110(5) 0.097(5) -0.010(4) 0.029(4) 0.038(4)
C32 0.076(5) 0.112(6) 0.112(5) -0.003(4) 0.010(4) 0.030(5)
C33 0.087(4) 0.058(4) 0.054(3) 0.006(3) 0.006(3) 0.013(3)
C34 0.109(5) 0.082(4) 0.087(4) 0.028(3) 0.005(4) 0.026(4)
C35 0.112(5) 0.065(4) 0.079(4) 0.013(3) 0.007(4) -0.002(4)
C36 0.049(3) 0.040(3) 0.059(3) 0.000(2) 0.003(3) 0.016(3)
C37 0.052(3) 0.048(3) 0.060(3) 0.004(2) 0.010(3) 0.022(3)
C38 0.075(4) 0.052(3) 0.065(3) 0.006(3) 0.007(3) 0.015(3)
C39 0.178(7) 0.057(4) 0.071(4) 0.012(3) 0.026(4) 0.007(4)
C40 0.079(4) 0.054(3) 0.083(4) 0.000(3) 0.012(3) 0.013(3)
C41 0.057(3) 0.056(3) 0.062(3) 0.005(3) 0.014(3) 0.019(3)
C42 0.072(4) 0.102(5) 0.085(4) -0.002(3) 0.014(3) 0.007(4)
C43 0.067(4) 0.059(3) 0.104(4) 0.024(3) 0.006(3) 0.019(3)
C44 0.056(3) 0.053(3) 0.054(3) 0.004(2) 0.012(2) 0.008(3)
C45 0.083(4) 0.060(4) 0.079(4) -0.001(3) 0.021(3) 0.005(3)
C46 0.065(4) 0.086(4) 0.078(4) 0.012(3) 0.005(3) 0.018(4)
C1B 0.053(3) 0.043(3) 0.055(3) 0.005(2) 0.005(2) 0.008(3)
C2B 0.048(3) 0.047(3) 0.055(3) 0.002(2) 0.006(2) 0.010(3)
C3B 0.048(3) 0.049(3) 0.071(3) 0.005(3) 0.006(3) 0.017(3)
C4B 0.060(4) 0.058(3) 0.068(3) -0.003(3) 0.007(3) 0.019(3)
C5B 0.070(4) 0.045(3) 0.075(4) -0.004(3) 0.007(3) 0.015(3)
C6B 0.064(4) 0.047(3) 0.078(4) 0.007(3) 0.003(3) 0.017(3)
C7B 0.044(3) 0.039(3) 0.069(3) 0.001(2) 0.004(3) 0.010(3)
C8B 0.045(3) 0.046(3) 0.064(3) 0.007(3) 0.005(3) 0.007(3)
C9B 0.062(4) 0.046(3) 0.077(4) 0.012(3) 0.005(3) 0.012(3)
C10B 0.061(4) 0.055(3) 0.078(4) 0.022(3) 0.012(3) 0.018(3)
C11B 0.060(4) 0.060(3) 0.063(3) 0.012(3) 0.009(3) 0.013(3)
C12B 0.058(3) 0.055(3) 0.061(3) 0.016(3) 0.010(3) 0.021(3)
C13B 0.047(3) 0.042(3) 0.057(3) 0.007(2) 0.003(2) 0.010(3)
C14B 0.046(3) 0.046(3) 0.054(3) 0.008(2) 0.004(2) 0.005(3)
C15B 0.048(3) 0.044(3) 0.049(3) 0.006(2) 0.006(2) 0.011(3)
C16B 0.049(3) 0.046(3) 0.047(3) 0.003(2) 0.008(2) 0.011(3)
C17B 0.046(3) 0.043(3) 0.047(3) 0.006(2) 0.008(2) 0.010(3)
C18B 0.058(4) 0.043(3) 0.055(3) -0.001(2) 0.011(3) 0.011(3)
C19B 0.062(4) 0.042(3) 0.066(3) 0.004(2) 0.005(3) 0.013(3)
C20B 0.059(4) 0.049(3) 0.057(3) 0.013(2) 0.006(3) 0.017(3)
C21B 0.058(4) 0.050(3) 0.057(3) 0.011(2) 0.010(3) 0.013(3)
C22B 0.047(3) 0.041(3) 0.050(3) 0.005(2) 0.006(2) 0.008(3)
C23B 0.048(3) 0.046(3) 0.050(3) 0.005(2) 0.008(2) 0.013(3)
C24B 0.050(3) 0.042(3) 0.050(3) 0.003(2) 0.009(2) 0.012(3)
C25B 0.057(3) 0.049(3) 0.058(3) 0.012(3) 0.011(3) 0.023(3)
C26B 0.078(4) 0.051(3) 0.061(3) 0.017(3) 0.017(3) 0.026(3)
C31B 0.173(8) 0.159(8) 0.103(5) -0.032(5) 0.062(5) -0.038(6)
C32B 0.296(12) 0.086(5) 0.084(5) 0.006(4) -0.054(6) 0.018(6)
C33B 0.114(5) 0.061(4) 0.052(3) 0.008(3) 0.017(3) 0.020(4)
C34B 0.112(6) 0.078(4) 0.110(5) 0.014(4) 0.009(4) 0.038(4)
C35B 0.128(6) 0.079(5) 0.085(4) 0.011(4) 0.020(4) 0.008(5)
C36B 0.053(3) 0.038(3) 0.060(3) 0.004(2) 0.002(3) 0.013(3)
C37B 0.059(3) 0.037(3) 0.057(3) 0.003(2) 0.003(3) 0.011(3)
C38B 0.065(4) 0.070(4) 0.057(3) 0.010(3) 0.009(3) 0.006(3)
C39B 0.069(4) 0.097(5) 0.103(4) 0.024(4) -0.005(4) 0.025(4)
C40B 0.084(4) 0.093(5) 0.078(4) 0.007(3) -0.005(3) -0.011(4)
C41B 0.061(4) 0.053(3) 0.070(3) 0.015(3) 0.008(3) 0.012(3)
C42B 0.083(4) 0.080(4) 0.086(4) 0.032(3) 0.008(3) 0.000(4)
C43B 0.089(5) 0.051(4) 0.106(4) 0.005(3) 0.019(4) 0.015(4)
C44B 0.064(4) 0.050(3) 0.072(3) 0.001(3) 0.018(3) 0.014(3)
C45B 0.092(5) 0.113(5) 0.093(4) 0.005(4) 0.026(4) 0.051(4)
C46B 0.068(4) 0.061(3) 0.093(4) 0.018(3) 0.007(3) 0.029(3)
N1 0.054(3) 0.045(2) 0.056(2) 0.0036(19) 0.008(2) 0.015(2)
N2 0.053(3) 0.047(2) 0.059(2) 0.013(2) 0.010(2) 0.016(2)
N1B 0.049(3) 0.042(2) 0.055(2) 0.0030(19) 0.006(2) 0.012(2)
N2B 0.048(3) 0.042(2) 0.056(2) 0.0052(19) 0.004(2) 0.011(2)
Si1 0.0695(10) 0.0539(9) 0.0523(8) 0.0033(7) 0.0102(7) 0.0176(8)
Si2 0.0581(10) 0.0449(8) 0.0534(8) 0.0054(6) 0.0079(7) 0.0145(8)
Si1B 0.159(2) 0.0622(10) 0.0544(9) 0.0119(8) 0.0255(10) 0.0522(12)
Si2B 0.0571(9) 0.0458(8) 0.0538(8) 0.0067(6) 0.0078(7) 0.0127(8)

loop_
_atom_type_symbol
_atom_type_description
_atom_type_scat_dispersion_real
_atom_type_scat_dispersion_imag
_atom_type_scat_source
C C 0.0181 0.0091 'International Tables Vol C Tables 4.2.6.8 and 6.1.1.4'
H H 0.0000 0.0000 'International Tables Vol C Tables 4.2.6.8 and 6.1.1.4'
N N 0.0311 0.0180 'International Tables Vol C Tables 4.2.6.8 and 6.1.1.4'
Si Si 0.2541 0.3302 'International Tables Vol C Tables 4.2.6.8 and 6.1.1.4'

loop_
_geom_angle_atom_site_label_1
_geom_angle_atom_site_label_2
_geom_angle_atom_site_label_3
_geom_angle
_geom_angle_site_symmetry_1
_geom_angle_site_symmetry_3
N1 C1 C14 121.3(4) . .
N1 C1 C2 118.3(4) . .
C14 C1 C2 120.3(4) . .
C3 C2 C7 119.9(4) . .
C3 C2 C1 120.1(4) . .
C7 C2 C1 120.0(5) . .
C4 C3 C2 121.3(5) . .
C4 C3 H3A 119.3 . .
C2 C3 H3A 119.3 . .
C3 C4 C5 118.9(5) . .
C3 C4 H4A 120.6 . .
C5 C4 H4A 120.6 . .
C6 C5 C4 120.2(5) . .
C6 C5 H5A 119.9 . .
C4 C5 H5A 119.9 . .
C5 C6 C7 122.2(5) . .
C5 C6 H6A 118.9 . .
C7 C6 H6A 118.9 . .
C6 C7 C2 117.5(5) . .
C6 C7 C8 122.8(4) . .
C2 C7 C8 119.7(4) . .
C13 C8 C9 116.3(5) . .
C13 C8 C7 120.6(4) . .
C9 C8 C7 123.0(5) . .
C10 C9 C8 122.3(5) . .
C10 C9 H9A 118.8 . .
C8 C9 H9A 118.8 . .
C9 C10 C11 120.9(5) . .
C9 C10 H10A 119.6 . .
C11 C10 H10A 119.6 . .
C10 C11 C12 118.1(5) . .
C10 C11 H11A 120.9 . .
C12 C11 H11A 120.9 . .
C13 C12 C11 121.7(5) . .
C13 C12 H12A 119.2 . .
C11 C12 H12A 119.2 . .
C12 C13 C8 120.6(4) . .
C12 C13 C14 119.4(4) . .
C8 C13 C14 120.0(4) . .
N2 C14 C1 122.3(4) . .
N2 C14 C13 118.4(4) . .
C1 C14 C13 119.2(4) . .
N2 C15 C16 119.0(4) . .
N2 C15 C24 120.7(4) . .
C16 C15 C24 120.2(4) . .
C15 C16 C17 119.3(4) . .
C15 C16 C36 118.8(4) . .
C17 C16 C36 121.9(4) . .
C16 C17 C22 120.1(4) . .
C16 C17 C18 120.9(4) . .
C22 C17 C18 119.0(4) . .
C19 C18 C17 120.9(4) . .
C19 C18 H18A 119.6 . .
C17 C18 H18A 119.6 . .
C18 C19 C20 120.1(4) . .
C18 C19 H19A 120.0 . .
C20 C19 H19A 120.0 . .
C21 C20 C19 121.1(4) . .
C21 C20 H20A 119.5 . .
C19 C20 H20A 119.5 . .
C20 C21 C22 120.5(4) . .
C20 C21 H21A 119.7 . .
C22 C21 H21A 119.7 . .
C23 C22 C17 120.5(4) . .
C23 C22 C21 121.1(4) . .
C17 C22 C21 118.4(4) . .
C22 C23 C24 119.4(4) . .
C22 C23 C25 123.5(4) . .
C24 C23 C25 117.1(4) . .
N1 C24 C23 118.8(4) . .
N1 C24 C15 120.8(4) . .
C23 C24 C15 120.3(4) . .
C26 C25 C23 174.2(5) . .
C25 C26 Si1 168.9(5) . .
C28 C27 C29 109.7(4) . .
C28 C27 Si1 115.2(4) . .
C29 C27 Si1 112.4(3) . .
C28 C27 H27A 106.3 . .
C29 C27 H27A 106.3 . .
Si1 C27 H27A 106.3 . .
C27 C28 H28A 109.5 . .
C27 C28 H28B 109.5 . .
H28A C28 H28B 109.5 . .
C27 C28 H28C 109.5 . .
H28A C28 H28C 109.5 . .
H28B C28 H28C 109.5 . .
C27 C29 H29A 109.5 . .
C27 C29 H29B 109.5 . .
H29A C29 H29B 109.5 . .
C27 C29 H29C 109.5 . .
H29A C29 H29C 109.5 . .
H29B C29 H29C 109.5 . .
C32 C30 C31 109.5(5) . .
C32 C30 Si1 115.3(4) . .
C31 C30 Si1 113.7(4) . .
C32 C30 H30A 105.9 . .
C31 C30 H30A 105.9 . .
Si1 C30 H30A 105.9 . .
C30 C31 H31A 109.5 . .
C30 C31 H31B 109.5 . .
H31A C31 H31B 109.5 . .
C30 C31 H31C 109.5 . .
H31A C31 H31C 109.5 . .
H31B C31 H31C 109.5 . .
C30 C32 H32A 109.5 . .
C30 C32 H32B 109.5 . .
H32A C32 H32B 109.5 . .
C30 C32 H32C 109.5 . .
H32A C32 H32C 109.5 . .
H32B C32 H32C 109.5 . .
C34 C33 C35 110.7(4) . .
C34 C33 Si1 111.5(4) . .
C35 C33 Si1 112.1(3) . .
C34 C33 H33A 107.4 . .
C35 C33 H33A 107.4 . .
Si1 C33 H33A 107.4 . .
C33 C34 H34A 109.5 . .
C33 C34 H34B 109.5 . .
H34A C34 H34B 109.5 . .
C33 C34 H34C 109.5 . .
H34A C34 H34C 109.5 . .
H34B C34 H34C 109.5 . .
C33 C35 H35A 109.5 . .
C33 C35 H35B 109.5 . .
H35A C35 H35B 109.5 . .
C33 C35 H35C 109.5 . .
H35A C35 H35C 109.5 . .
H35B C35 H35C 109.5 . .
C37 C36 C16 174.7(5) . .
C36 C37 Si2 169.3(4) . .
C40 C38 C39 110.5(4) . .
C40 C38 Si2 113.1(3) . .
C39 C38 Si2 111.0(3) . .
C40 C38 H38A 107.3 . .
C39 C38 H38A 107.3 . .
Si2 C38 H38A 107.3 . .
C38 C39 H39A 109.5 . .
C38 C39 H39B 109.5 . .
H39A C39 H39B 109.5 . .
C38 C39 H39C 109.5 . .
H39A C39 H39C 109.5 . .
H39B C39 H39C 109.5 . .
C38 C40 H40A 109.5 . .
C38 C40 H40B 109.5 . .
H40A C40 H40B 109.5 . .
C38 C40 H40C 109.5 . .
H40A C40 H40C 109.5 . .
H40B C40 H40C 109.5 . .
C42 C41 C43 110.6(4) . .
C42 C41 Si2 112.7(3) . .
C43 C41 Si2 114.1(3) . .
C42 C41 H41A 106.3 . .
C43 C41 H41A 106.3 . .
Si2 C41 H41A 106.3 . .
C41 C42 H42A 109.5 . .
C41 C42 H42B 109.5 . .
H42A C42 H42B 109.5 . .
C41 C42 H42C 109.5 . .
H42A C42 H42C 109.5 . .
H42B C42 H42C 109.5 . .
C41 C43 H43A 109.5 . .
C41 C43 H43B 109.5 . .
H43A C43 H43B 109.5 . .
C41 C43 H43C 109.5 . .
H43A C43 H43C 109.5 . .
H43B C43 H43C 109.5 . .
C46 C44 C45 109.7(4) . .
C46 C44 Si2 111.9(3) . .
C45 C44 Si2 112.1(3) . .
C46 C44 H44A 107.6 . .
C45 C44 H44A 107.6 . .
Si2 C44 H44A 107.6 . .
C44 C45 H45A 109.5 . .
C44 C45 H45B 109.5 . .
H45A C45 H45B 109.5 . .
C44 C45 H45C 109.5 . .
H45A C45 H45C 109.5 . .
H45B C45 H45C 109.5 . .
C44 C46 H46A 109.5 . .
C44 C46 H46B 109.5 . .
H46A C46 H46B 109.5 . .
C44 C46 H46C 109.5 . .
H46A C46 H46C 109.5 . .
H46B C46 H46C 109.5 . .
N1B C1B C14B 122.0(4) . .
N1B C1B C2B 118.2(4) . .
C14B C1B C2B 119.8(4) . .
C3B C2B C7B 120.3(4) . .
C3B C2B C1B 120.0(4) . .
C7B C2B C1B 119.7(4) . .
C4B C3B C2B 120.7(4) . .
C4B C3B H3BA 119.6 . .
C2B C3B H3BA 119.6 . .
C3B C4B C5B 119.4(5) . .
C3B C4B H4BA 120.3 . .
C5B C4B H4BA 120.3 . .
C6B C5B C4B 120.6(5) . .
C6B C5B H5BA 119.7 . .
C4B C5B H5BA 119.7 . .
C5B C6B C7B 121.7(4) . .
C5B C6B H6BA 119.2 . .
C7B C6B H6BA 119.2 . .
C2B C7B C6B 117.2(4) . .
C2B C7B C8B 120.3(4) . .
C6B C7B C8B 122.5(4) . .
C13B C8B C9B 116.9(4) . .
C13B C8B C7B 121.0(4) . .
C9B C8B C7B 122.1(4) . .
C10B C9B C8B 121.6(5) . .
C10B C9B H9BA 119.2 . .
C8B C9B H9BA 119.2 . .
C9B C10B C11B 121.0(4) . .
C9B C10B H10B 119.5 . .
C11B C10B H10B 119.5 . .
C10B C11B C12B 118.7(5) . .
C10B C11B H11B 120.7 . .
C12B C11B H11B 120.7 . .
C11B C12B C13B 120.7(4) . .
C11B C12B H12B 119.6 . .
C13B C12B H12B 119.6 . .
C12B C13B C8B 121.2(4) . .
C12B C13B C14B 119.4(4) . .
C8B C13B C14B 119.4(4) . .
N2B C14B C1B 121.9(4) . .
N2B C14B C13B 118.4(4) . .
C1B C14B C13B 119.7(4) . .
N2B C15B C16B 118.7(4) . .
N2B C15B C24B 120.5(4) . .
C16B C15B C24B 120.7(4) . .
C15B C16B C17B 119.3(4) . .
C15B C16B C36B 119.5(4) . .
C17B C16B C36B 121.1(4) . .
C16B C17B C22B 120.0(4) . .
C16B C17B C18B 121.4(4) . .
C22B C17B C18B 118.5(4) . .
C19B C18B C17B 121.0(4) . .
C19B C18B H18B 119.5 . .
C17B C18B H18B 119.5 . .
C18B C19B C20B 120.7(4) . .
C18B C19B H19B 119.7 . .
C20B C19B H19B 119.7 . .
C21B C20B C19B 120.6(4) . .
C21B C20B H20B 119.7 . .
C19B C20B H20B 119.7 . .
C20B C21B C22B 120.7(4) . .
C20B C21B H21B 119.6 . .
C22B C21B H21B 119.6 . .
C23B C22B C17B 120.5(4) . .
C23B C22B C21B 121.0(4) . .
C17B C22B C21B 118.5(4) . .
C22B C23B C24B 119.1(4) . .
C22B C23B C25B 122.0(4) . .
C24B C23B C25B 118.7(4) . .
N1B C24B C23B 118.6(4) . .
N1B C24B C15B 121.3(4) . .
C23B C24B C15B 120.1(4) . .
C26B C25B C23B 176.6(6) . .
C25B C26B Si1B 170.1(5) . .
C29B C27B C28B 107.5(9) . .
C29B C27B Si1B 111.0(7) . .
C28B C27B Si1B 104.6(8) . .
C29B C27B H27B 111.2 . .
C28B C27B H27B 111.2 . .
Si1B C27B H27B 111.2 . .
C29C C27C C28C 110.1(8) . .
C29C C27C Si1B 118.2(8) . .
C28C C27C Si1B 113.5(7) . .
C29C C27C H27C 104.5 . .
C28C C27C H27C 104.5 . .
Si1B C27C H27C 104.5 . .
C27B C28B H28D 109.5 . .
C27B C28B H28E 109.5 . .
H28D C28B H28E 109.5 . .
C27B C28B H28F 109.5 . .
H28D C28B H28F 109.5 . .
H28E C28B H28F 109.5 . .
C27B C29B H29D 109.5 . .
C27B C29B H29E 109.5 . .
H29D C29B H29E 109.5 . .
C27B C29B H29F 109.5 . .
H29D C29B H29F 109.5 . .
H29E C29B H29F 109.5 . .
C27C C28C H28G 109.5 . .
C27C C28C H28H 109.5 . .
H28G C28C H28H 109.5 . .
C27C C28C H28I 109.5 . .
H28G C28C H28I 109.5 . .
H28H C28C H28I 109.5 . .
C27C C29C H29G 109.5 . .
C27C C29C H29H 109.5 . .
H29G C29C H29H 109.5 . .
C27C C29C H29I 109.5 . .
H29G C29C H29I 109.5 . .
H29H C29C H29I 109.5 . .
C31B C30B C32B 114.9(8) . .
C31B C30B Si1B 114.3(6) . .
C32B C30B Si1B 106.4(6) . .
C31B C30B H30B 106.9 . .
C32B C30B H30B 106.9 . .
Si1B C30B H30B 106.9 . .
C31B C30C C32B 99.2(7) . .
C31B C30C Si1B 115.1(6) . .
C32B C30C Si1B 116.2(6) . .
C31B C30C H30C 108.6 . .
C32B C30C H30C 108.6 . .
Si1B C30C H30C 108.6 . .
C30B C31B C30C 40.0(5) . .
C30B C31B H31D 109.5 . .
C30C C31B H31D 117.7 . .
C30B C31B H31E 109.5 . .
C30C C31B H31E 130.1 . .
H31D C31B H31E 109.5 . .
C30B C31B H31F 109.5 . .
C30C C31B H31F 70.0 . .
H31D C31B H31F 109.5 . .
H31E C31B H31F 109.5 . .
C30B C32B C30C 37.7(5) . .
C30B C32B H32D 109.5 . .
C30C C32B H32D 114.3 . .
C30B C32B H32E 109.5 . .
C30C C32B H32E 73.0 . .
H32D C32B H32E 109.5 . .
C30B C32B H32F 109.5 . .
C30C C32B H32F 132.3 . .
H32D C32B H32F 109.5 . .
H32E C32B H32F 109.5 . .
C34B C33B C35B 109.6(4) . .
C34B C33B Si1B 111.8(4) . .
C35B C33B Si1B 112.8(4) . .
C34B C33B H33B 107.4 . .
C35B C33B H33B 107.4 . .
Si1B C33B H33B 107.4 . .
C33B C34B H34D 109.5 . .
C33B C34B H34E 109.5 . .
H34D C34B H34E 109.5 . .
C33B C34B H34F 109.5 . .
H34D C34B H34F 109.5 . .
H34E C34B H34F 109.5 . .
C33B C35B H35D 109.5 . .
C33B C35B H35E 109.5 . .
H35D C35B H35E 109.5 . .
C33B C35B H35F 109.5 . .
H35D C35B H35F 109.5 . .
H35E C35B H35F 109.5 . .
C37B C36B C16B 175.8(5) . .
C36B C37B Si2B 173.0(4) . .
C39B C38B C40B 110.5(4) . .
C39B C38B Si2B 111.9(3) . .
C40B C38B Si2B 111.6(3) . .
C39B C38B H38B 107.5 . .
C40B C38B H38B 107.5 . .
Si2B C38B H38B 107.5 . .
C38B C39B H39D 109.5 . .
C38B C39B H39E 109.5 . .
H39D C39B H39E 109.5 . .
C38B C39B H39F 109.5 . .
H39D C39B H39F 109.5 . .
H39E C39B H39F 109.5 . .
C38B C40B H40D 109.5 . .
C38B C40B H40E 109.5 . .
H40D C40B H40E 109.5 . .
C38B C40B H40F 109.5 . .
H40D C40B H40F 109.5 . .
H40E C40B H40F 109.5 . .
C42B C41B C43B 109.7(4) . .
C42B C41B Si2B 112.9(3) . .
C43B C41B Si2B 114.5(4) . .
C42B C41B H41B 106.4 . .
C43B C41B H41B 106.4 . .
Si2B C41B H41B 106.4 . .
C41B C42B H42D 109.5 . .
C41B C42B H42E 109.5 . .
H42D C42B H42E 109.5 . .
C41B C42B H42F 109.5 . .
H42D C42B H42F 109.5 . .
H42E C42B H42F 109.5 . .
C41B C43B H43D 109.5 . .
C41B C43B H43E 109.5 . .
H43D C43B H43E 109.5 . .
C41B C43B H43F 109.5 . .
H43D C43B H43F 109.5 . .
H43E C43B H43F 109.5 . .
C45B C44B C46B 109.6(4) . .
C45B C44B Si2B 113.4(3) . .
C46B C44B Si2B 112.4(3) . .
C45B C44B H44B 107.0 . .
C46B C44B H44B 107.0 . .
Si2B C44B H44B 107.0 . .
C44B C45B H45D 109.5 . .
C44B C45B H45E 109.5 . .
H45D C45B H45E 109.5 . .
C44B C45B H45F 109.5 . .
H45D C45B H45F 109.5 . .
H45E C45B H45F 109.5 . .
C44B C46B H46D 109.5 . .
C44B C46B H46E 109.5 . .
H46D C46B H46E 109.5 . .
C44B C46B H46F 109.5 . .
H46D C46B H46F 109.5 . .
H46E C46B H46F 109.5 . .
C1 N1 C24 117.4(4) . .
C14 N2 C15 117.4(4) . .
C1B N1B C24B 116.8(4) . .
C14B N2B C15B 117.3(4) . .
C26 Si1 C27 103.8(2) . .
C26 Si1 C33 106.8(2) . .
C27 Si1 C33 112.5(2) . .
C26 Si1 C30 109.3(2) . .
C27 Si1 C30 111.3(2) . .
C33 Si1 C30 112.6(3) . .
C37 Si2 C44 108.0(2) . .
C37 Si2 C41 109.7(2) . .
C44 Si2 C41 112.5(2) . .
C37 Si2 C38 105.4(2) . .
C44 Si2 C38 110.3(2) . .
C41 Si2 C38 110.6(2) . .
C30C Si1B C27B 73.5(5) . .
C30C Si1B C26B 113.2(4) . .
C27B Si1B C26B 114.4(3) . .
C30C Si1B C33B 121.5(4) . .
C27B Si1B C33B 121.1(4) . .
C26B Si1B C33B 109.3(2) . .
C30C Si1B C27C 105.6(5) . .
C27B Si1B C27C 32.1(4) . .
C26B Si1B C27C 100.4(4) . .
C33B Si1B C27C 104.2(4) . .
C30C Si1B C30B 31.2(4) . .
C27B Si1B C30B 104.7(5) . .
C26B Si1B C30B 100.7(4) . .
C33B Si1B C30B 103.8(4) . .
C27C Si1B C30B 136.7(5) . .
C37B Si2B C44B 106.2(2) . .
C37B Si2B C41B 107.7(2) . .
C44B Si2B C41B 111.4(2) . .
C37B Si2B C38B 107.4(2) . .
C44B Si2B C38B 111.2(2) . .
C41B Si2B C38B 112.6(2) . .

loop_
_geom_bond_atom_site_label_1
_geom_bond_atom_site_label_2
_geom_bond_distance
_geom_bond_site_symmetry_2
C1 N1 1.327(5) .
C1 C14 1.425(6) .
C1 C2 1.461(6) .
C2 C3 1.396(6) .
C2 C7 1.406(6) .
C3 C4 1.382(6) .
C3 H3A 0.9300 .
C4 C5 1.394(7) .
C4 H4A 0.9300 .
C5 C6 1.368(7) .
C5 H5A 0.9300 .
C6 C7 1.401(6) .
C6 H6A 0.9300 .
C7 C8 1.471(6) .
C8 C13 1.401(6) .
C8 C9 1.419(6) .
C9 C10 1.359(6) .
C9 H9A 0.9300 .
C10 C11 1.384(6) .
C10 H10A 0.9300 .
C11 C12 1.388(5) .
C11 H11A 0.9300 .
C12 C13 1.385(6) .
C12 H12A 0.9300 .
C13 C14 1.470(5) .
C14 N2 1.317(5) .
C15 N2 1.371(5) .
C15 C16 1.408(5) .
C15 C24 1.414(6) .
C16 C17 1.414(5) .
C16 C36 1.436(6) .
C17 C22 1.418(6) .
C17 C18 1.428(5) .
C18 C19 1.355(5) .
C18 H18A 0.9300 .
C19 C20 1.412(6) .
C19 H19A 0.9300 .
C20 C21 1.357(6) .
C20 H20A 0.9300 .
C21 C22 1.430(5) .
C21 H21A 0.9300 .
C22 C23 1.400(6) .
C23 C24 1.412(5) .
C23 C25 1.440(6) .
C24 N1 1.374(5) .
C25 C26 1.201(6) .
C26 Si1 1.835(5) .
C27 C28 1.540(6) .
C27 C29 1.542(6) .
C27 Si1 1.866(5) .
C27 H27A 0.9800 .
C28 H28A 0.9600 .
C28 H28B 0.9600 .
C28 H28C 0.9600 .
C29 H29A 0.9600 .
C29 H29B 0.9600 .
C29 H29C 0.9600 .
C30 C32 1.522(7) .
C30 C31 1.546(6) .
C30 Si1 1.881(5) .
C30 H30A 0.9800 .
C31 H31A 0.9600 .
C31 H31B 0.9600 .
C31 H31C 0.9600 .
C32 H32A 0.9600 .
C32 H32B 0.9600 .
C32 H32C 0.9600 .
C33 C34 1.522(7) .
C33 C35 1.541(6) .
C33 Si1 1.873(4) .
C33 H33A 0.9800 .
C34 H34A 0.9600 .
C34 H34B 0.9600 .
C34 H34C 0.9600 .
C35 H35A 0.9600 .
C35 H35B 0.9600 .
C35 H35C 0.9600 .
C36 C37 1.210(6) .
C37 Si2 1.832(5) .
C38 C40 1.518(6) .
C38 C39 1.527(6) .
C38 Si2 1.893(4) .
C38 H38A 0.9800 .
C39 H39A 0.9600 .
C39 H39B 0.9600 .
C39 H39C 0.9600 .
C40 H40A 0.9600 .
C40 H40B 0.9600 .
C40 H40C 0.9600 .
C41 C42 1.533(6) .
C41 C43 1.540(5) .
C41 Si2 1.877(5) .
C41 H41A 0.9800 .
C42 H42A 0.9600 .
C42 H42B 0.9600 .
C42 H42C 0.9600 .
C43 H43A 0.9600 .
C43 H43B 0.9600 .
C43 H43C 0.9600 .
C44 C46 1.540(6) .
C44 C45 1.545(6) .
C44 Si2 1.871(4) .
C44 H44A 0.9800 .
C45 H45A 0.9600 .
C45 H45B 0.9600 .
C45 H45C 0.9600 .
C46 H46A 0.9600 .
C46 H46B 0.9600 .
C46 H46C 0.9600 .
C1B N1B 1.327(5) .
C1B C14B 1.432(6) .
C1B C2B 1.465(6) .
C2B C3B 1.392(6) .
C2B C7B 1.406(5) .
C3B C4B 1.379(6) .
C3B H3BA 0.9300 .
C4B C5B 1.380(6) .
C4B H4BA 0.9300 .
C5B C6B 1.365(6) .
C5B H5BA 0.9300 .
C6B C7B 1.407(6) .
C6B H6BA 0.9300 .
C7B C8B 1.465(6) .
C8B C13B 1.395(6) .
C8B C9B 1.408(5) .
C9B C10B 1.370(6) .
C9B H9BA 0.9300 .
C10B C11B 1.383(6) .
C10B H10B 0.9300 .
C11B C12B 1.385(5) .
C11B H11B 0.9300 .
C12B C13B 1.390(6) .
C12B H12B 0.9300 .
C13B C14B 1.475(5) .
C14B N2B 1.315(5) .
C15B N2B 1.377(5) .
C15B C16B 1.409(5) .
C15B C24B 1.422(5) .
C16B C17B 1.413(5) .
C16B C36B 1.429(6) .
C17B C22B 1.426(5) .
C17B C18B 1.427(5) .
C18B C19B 1.360(5) .
C18B H18B 0.9300 .
C19B C20B 1.403(6) .
C19B H19B 0.9300 .
C20B C21B 1.364(5) .
C20B H20B 0.9300 .
C21B C22B 1.433(5) .
C21B H21B 0.9300 .
C22B C23B 1.414(5) .
C23B C24B 1.416(5) .
C23B C25B 1.427(6) .
C24B N1B 1.367(5) .
C25B C26B 1.201(6) .
C26B Si1B 1.828(5) .
C27B C29B 1.531(8) .
C27B C28B 1.534(9) .
C27B Si1B 1.794(8) .
C27B H27B 0.9800 .
C27C C29C 1.534(9) .
C27C C28C 1.569(8) .
C27C Si1B 1.985(8) .
C27C H27C 0.9800 .
C28B H28D 0.9600 .
C28B H28E 0.9600 .
C28B H28F 0.9600 .
C29B H29D 0.9600 .
C29B H29E 0.9600 .
C29B H29F 0.9600 .
C28C H28G 0.9600 .
C28C H28H 0.9600 .
C28C H28I 0.9600 .
C29C H29G 0.9600 .
C29C H29H 0.9600 .
C29C H29I 0.9600 .
C30B C31B 1.351(10) .
C30B C32B 1.582(11) .
C30B Si1B 2.014(8) .
C30B H30B 0.9800 .
C30C C31B 1.611(11) .
C30C C32B 1.640(10) .
C30C Si1B 1.765(7) .
C30C H30C 0.9800 .
C31B H31D 0.9600 .
C31B H31E 0.9600 .
C31B H31F 0.9600 .
C32B H32D 0.9600 .
C32B H32E 0.9600 .
C32B H32F 0.9600 .
C33B C34B 1.520(7) .
C33B C35B 1.522(7) .
C33B Si1B 1.860(5) .
C33B H33B 0.9800 .
C34B H34D 0.9600 .
C34B H34E 0.9600 .
C34B H34F 0.9600 .
C35B H35D 0.9600 .
C35B H35E 0.9600 .
C35B H35F 0.9600 .
C36B C37B 1.211(6) .
C37B Si2B 1.824(5) .
C38B C39B 1.517(6) .
C38B C40B 1.538(6) .
C38B Si2B 1.885(5) .
C38B H38B 0.9800 .
C39B H39D 0.9600 .
C39B H39E 0.9600 .
C39B H39F 0.9600 .
C40B H40D 0.9600 .
C40B H40E 0.9600 .
C40B H40F 0.9600 .
C41B C42B 1.533(6) .
C41B C43B 1.541(6) .
C41B Si2B 1.876(5) .
C41B H41B 0.9800 .
C42B H42D 0.9600 .
C42B H42E 0.9600 .
C42B H42F 0.9600 .
C43B H43D 0.9600 .
C43B H43E 0.9600 .
C43B H43F 0.9600 .
C44B C45B 1.532(6) .
C44B C46B 1.536(6) .
C44B Si2B 1.864(5) .
C44B H44B 0.9800 .
C45B H45D 0.9600 .
C45B H45E 0.9600 .
C45B H45F 0.9600 .
C46B H46D 0.9600 .
C46B H46E 0.9600 .
C46B H46F 0.9600 .

loop_
_geom_torsion_atom_site_label_1
_geom_torsion_atom_site_label_2
_geom_torsion_atom_site_label_3
_geom_torsion_atom_site_label_4
_geom_torsion
_geom_torsion_site_symmetry_1
_geom_torsion_site_symmetry_2
_geom_torsion_site_symmetry_3
_geom_torsion_site_symmetry_4
N1 C1 C2 C3 -2.5(7) . . . .
C14 C1 C2 C3 177.3(5) . . . .
N1 C1 C2 C7 176.7(4) . . . .
C14 C1 C2 C7 -3.4(7) . . . .
C7 C2 C3 C4 0.3(8) . . . .
C1 C2 C3 C4 179.5(5) . . . .
C2 C3 C4 C5 -0.3(9) . . . .
C3 C4 C5 C6 0.2(9) . . . .
C4 C5 C6 C7 -0.1(9) . . . .
C5 C6 C7 C2 0.1(8) . . . .
C5 C6 C7 C8 179.4(5) . . . .
C3 C2 C7 C6 -0.1(8) . . . .
C1 C2 C7 C6 -179.4(5) . . . .
C3 C2 C7 C8 -179.5(5) . . . .
C1 C2 C7 C8 1.3(7) . . . .
C6 C7 C8 C13 -178.9(5) . . . .
C2 C7 C8 C13 0.4(8) . . . .
C6 C7 C8 C9 2.5(8) . . . .
C2 C7 C8 C9 -178.3(5) . . . .
C13 C8 C9 C10 1.0(8) . . . .
C7 C8 C9 C10 179.7(5) . . . .
C8 C9 C10 C11 -0.6(9) . . . .
C9 C10 C11 C12 1.0(9) . . . .
C10 C11 C12 C13 -2.1(8) . . . .
C11 C12 C13 C8 2.6(8) . . . .
C11 C12 C13 C14 -178.1(4) . . . .
C9 C8 C13 C12 -2.0(7) . . . .
C7 C8 C13 C12 179.3(4) . . . .
C9 C8 C13 C14 178.7(4) . . . .
C7 C8 C13 C14 0.0(7) . . . .
N1 C1 C14 N2 0.0(8) . . . .
C2 C1 C14 N2 -179.8(5) . . . .
N1 C1 C14 C13 -176.4(4) . . . .
C2 C1 C14 C13 3.8(7) . . . .
C12 C13 C14 N2 2.1(7) . . . .
C8 C13 C14 N2 -178.6(5) . . . .
C12 C13 C14 C1 178.7(4) . . . .
C8 C13 C14 C1 -2.1(7) . . . .
N2 C15 C16 C17 -178.5(4) . . . .
C24 C15 C16 C17 4.6(7) . . . .
N2 C15 C16 C36 4.5(7) . . . .
C24 C15 C16 C36 -172.4(4) . . . .
C15 C16 C17 C22 -5.0(7) . . . .
C36 C16 C17 C22 171.9(4) . . . .
C15 C16 C17 C18 176.4(5) . . . .
C36 C16 C17 C18 -6.7(7) . . . .
C16 C17 C18 C19 -179.7(4) . . . .
C22 C17 C18 C19 1.7(7) . . . .
C17 C18 C19 C20 -1.6(7) . . . .
C18 C19 C20 C21 0.6(8) . . . .
C19 C20 C21 C22 0.4(8) . . . .
C16 C17 C22 C23 1.2(7) . . . .
C18 C17 C22 C23 179.8(5) . . . .
C16 C17 C22 C21 -179.3(4) . . . .
C18 C17 C22 C21 -0.7(7) . . . .
C20 C21 C22 C23 179.2(5) . . . .
C20 C21 C22 C17 -0.3(7) . . . .
C17 C22 C23 C24 3.1(7) . . . .
C21 C22 C23 C24 -176.4(4) . . . .
C17 C22 C23 C25 -174.8(4) . . . .
C21 C22 C23 C25 5.7(8) . . . .
C22 C23 C24 N1 176.0(5) . . . .
C25 C23 C24 N1 -6.0(7) . . . .
C22 C23 C24 C15 -3.5(7) . . . .
C25 C23 C24 C15 174.5(4) . . . .
N2 C15 C24 N1 3.2(7) . . . .
C16 C15 C24 N1 -179.9(5) . . . .
N2 C15 C24 C23 -177.2(4) . . . .
C16 C15 C24 C23 -0.3(7) . . . .
C22 C23 C25 C26 142(5) . . . .
C24 C23 C25 C26 -36(5) . . . .
C23 C25 C26 Si1 -12(7) . . . .
C15 C16 C36 C37 56(5) . . . .
C17 C16 C36 C37 -121(5) . . . .
C16 C36 C37 Si2 -6(7) . . . .
N1B C1B C2B C3B 3.2(7) . . . .
C14B C1B C2B C3B -177.6(4) . . . .
N1B C1B C2B C7B -177.5(4) . . . .
C14B C1B C2B C7B 1.6(7) . . . .
C7B C2B C3B C4B 1.4(8) . . . .
C1B C2B C3B C4B -179.3(5) . . . .
C2B C3B C4B C5B -1.2(8) . . . .
C3B C4B C5B C6B 0.9(8) . . . .
C4B C5B C6B C7B -0.9(9) . . . .
C3B C2B C7B C6B -1.3(7) . . . .
C1B C2B C7B C6B 179.4(5) . . . .
C3B C2B C7B C8B 178.9(4) . . . .
C1B C2B C7B C8B -0.4(7) . . . .
C5B C6B C7B C2B 1.1(8) . . . .
C5B C6B C7B C8B -179.1(5) . . . .
C2B C7B C8B C13B -1.1(7) . . . .
C6B C7B C8B C13B 179.1(5) . . . .
C2B C7B C8B C9B 179.0(4) . . . .
C6B C7B C8B C9B -0.8(8) . . . .
C13B C8B C9B C10B 0.9(7) . . . .
C7B C8B C9B C10B -179.3(5) . . . .
C8B C9B C10B C11B -0.9(8) . . . .
C9B C10B C11B C12B 0.8(8) . . . .
C10B C11B C12B C13B -0.6(8) . . . .
C11B C12B C13B C8B 0.7(8) . . . .
C11B C12B C13B C14B 178.7(4) . . . .
C9B C8B C13B C12B -0.8(7) . . . .
C7B C8B C13B C12B 179.4(4) . . . .
C9B C8B C13B C14B -178.8(4) . . . .
C7B C8B C13B C14B 1.3(7) . . . .
N1B C1B C14B N2B -3.9(8) . . . .
C2B C1B C14B N2B 177.0(5) . . . .
N1B C1B C14B C13B 177.7(4) . . . .
C2B C1B C14B C13B -1.4(7) . . . .
C12B C13B C14B N2B 3.4(7) . . . .
C8B C13B C14B N2B -178.5(5) . . . .
C12B C13B C14B C1B -178.1(4) . . . .
C8B C13B C14B C1B 0.0(7) . . . .
N2B C15B C16B C17B -176.8(4) . . . .
C24B C15B C16B C17B 5.1(7) . . . .
N2B C15B C16B C36B 4.8(7) . . . .
C24B C15B C16B C36B -173.3(4) . . . .
C15B C16B C17B C22B -2.7(7) . . . .
C36B C16B C17B C22B 175.7(4) . . . .
C15B C16B C17B C18B 178.0(5) . . . .
C36B C16B C17B C18B -3.6(7) . . . .
C16B C17B C18B C19B -179.0(4) . . . .
C22B C17B C18B C19B 1.7(7) . . . .
C17B C18B C19B C20B -1.3(7) . . . .
C18B C19B C20B C21B 1.3(8) . . . .
C19B C20B C21B C22B -1.7(8) . . . .
C16B C17B C22B C23B -0.3(7) . . . .
C18B C17B C22B C23B 179.0(5) . . . .
C16B C17B C22B C21B 178.7(4) . . . .
C18B C17B C22B C21B -2.0(7) . . . .
C20B C21B C22B C23B -179.0(5) . . . .
C20B C21B C22B C17B 2.1(7) . . . .
C17B C22B C23B C24B 0.9(7) . . . .
C21B C22B C23B C24B -178.0(4) . . . .
C17B C22B C23B C25B -173.7(4) . . . .
C21B C22B C23B C25B 7.4(7) . . . .
C22B C23B C24B N1B -179.5(5) . . . .
C25B C23B C24B N1B -4.7(7) . . . .
C22B C23B C24B C15B 1.4(7) . . . .
C25B C23B C24B C15B 176.2(4) . . . .
N2B C15B C24B N1B -1.6(7) . . . .
C16B C15B C24B N1B 176.5(5) . . . .
N2B C15B C24B C23B 177.4(4) . . . .
C16B C15B C24B C23B -4.5(7) . . . .
C22B C23B C25B C26B 89(8) . . . .
C24B C23B C25B C26B -86(8) . . . .
C23B C25B C26B Si1B 35(10) . . . .
C32B C30B C31B C30C -69.2(10) . . . .
Si1B C30B C31B C30C 54.2(6) . . . .
C32B C30C C31B C30B 56.0(8) . . . .
Si1B C30C C31B C30B -68.7(8) . . . .
C31B C30B C32B C30C 74.9(10) . . . .
Si1B C30B C32B C30C -52.6(6) . . . .
C31B C30C C32B C30B -48.0(7) . . . .
Si1B C30C C32B C30B 75.9(8) . . . .
C15B C16B C36B C37B 75(6) . . . .
C17B C16B C36B C37B -104(6) . . . .
C16B C36B C37B Si2B -2(9) . . . .
C14 C1 N1 C24 -0.2(7) . . . .
C2 C1 N1 C24 179.7(5) . . . .
C23 C24 N1 C1 179.1(4) . . . .
C15 C24 N1 C1 -1.4(7) . . . .
C1 C14 N2 C15 1.8(7) . . . .
C13 C14 N2 C15 178.2(4) . . . .
C16 C15 N2 C14 179.8(5) . . . .
C24 C15 N2 C14 -3.3(7) . . . .
C14B C1B N1B C24B 2.8(7) . . . .
C2B C1B N1B C24B -178.1(5) . . . .
C23B C24B N1B C1B -179.3(4) . . . .
C15B C24B N1B C1B -0.2(7) . . . .
C1B C14B N2B C15B 1.9(7) . . . .
C13B C14B N2B C15B -179.6(4) . . . .
C16B C15B N2B C14B -177.4(5) . . . .
C24B C15B N2B C14B 0.7(7) . . . .
C25 C26 Si1 C27 -24(2) . . . .
C25 C26 Si1 C33 -144(2) . . . .
C25 C26 Si1 C30 94(2) . . . .
C28 C27 Si1 C26 -175.3(3) . . . .
C29 C27 Si1 C26 58.1(4) . . . .
C28 C27 Si1 C33 -60.2(4) . . . .
C29 C27 Si1 C33 173.2(3) . . . .
C28 C27 Si1 C30 67.2(4) . . . .
C29 C27 Si1 C30 -59.3(4) . . . .
C34 C33 Si1 C26 66.0(4) . . . .
C35 C33 Si1 C26 -58.8(4) . . . .
C34 C33 Si1 C27 -47.3(4) . . . .
C35 C33 Si1 C27 -172.1(4) . . . .
C34 C33 Si1 C30 -174.1(4) . . . .
C35 C33 Si1 C30 61.2(4) . . . .
C32 C30 Si1 C26 30.7(5) . . . .
C31 C30 Si1 C26 158.3(4) . . . .
C32 C30 Si1 C27 144.7(4) . . . .
C31 C30 Si1 C27 -87.6(4) . . . .
C32 C30 Si1 C33 -87.9(4) . . . .
C31 C30 Si1 C33 39.7(5) . . . .
C36 C37 Si2 C44 -153(2) . . . .
C36 C37 Si2 C41 84(2) . . . .
C36 C37 Si2 C38 -35(2) . . . .
C46 C44 Si2 C37 66.2(4) . . . .
C45 C44 Si2 C37 -57.6(4) . . . .
C46 C44 Si2 C41 -172.6(3) . . . .
C45 C44 Si2 C41 63.7(4) . . . .
C46 C44 Si2 C38 -48.5(4) . . . .
C45 C44 Si2 C38 -172.3(3) . . . .
C42 C41 Si2 C37 153.2(3) . . . .
C43 C41 Si2 C37 26.0(4) . . . .
C42 C41 Si2 C44 32.9(4) . . . .
C43 C41 Si2 C44 -94.3(4) . . . .
C42 C41 Si2 C38 -90.9(4) . . . .
C43 C41 Si2 C38 141.9(3) . . . .
C40 C38 Si2 C37 52.4(4) . . . .
C39 C38 Si2 C37 177.3(4) . . . .
C40 C38 Si2 C44 168.8(4) . . . .
C39 C38 Si2 C44 -66.4(4) . . . .
C40 C38 Si2 C41 -66.1(4) . . . .
C39 C38 Si2 C41 58.7(4) . . . .
C31B C30C Si1B C27B -130.5(8) . . . .
C32B C30C Si1B C27B 114.3(8) . . . .
C31B C30C Si1B C26B -20.5(8) . . . .
C32B C30C Si1B C26B -135.7(7) . . . .
C31B C30C Si1B C33B 112.7(7) . . . .
C32B C30C Si1B C33B -2.5(10) . . . .
C31B C30C Si1B C27C -129.3(7) . . . .
C32B C30C Si1B C27C 115.4(8) . . . .
C31B C30C Si1B C30B 51.0(8) . . . .
C32B C30C Si1B C30B -64.3(9) . . . .
C29B C27B Si1B C30C -93.3(8) . . . .
C28B C27B Si1B C30C 151.1(9) . . . .
C29B C27B Si1B C26B 158.3(7) . . . .
C28B C27B Si1B C26B 42.7(9) . . . .
C29B C27B Si1B C33B 24.0(10) . . . .
C28B C27B Si1B C33B -91.6(7) . . . .
C29B C27B Si1B C27C 88.9(12) . . . .
C28B C27B Si1B C27C -26.7(7) . . . .
C29B C27B Si1B C30B -92.5(9) . . . .
C28B C27B Si1B C30B 151.9(7) . . . .
C25B C26B Si1B C30C 4(3) . . . .
C25B C26B Si1B C27B 85(3) . . . .
C25B C26B Si1B C33B -135(3) . . . .
C25B C26B Si1B C27C 116(3) . . . .
C25B C26B Si1B C30B -26(3) . . . .
C34B C33B Si1B C30C -73.5(6) . . . .
C35B C33B Si1B C30C 162.3(5) . . . .
C34B C33B Si1B C27B -162.5(5) . . . .
C35B C33B Si1B C27B 73.4(6) . . . .
C34B C33B Si1B C26B 61.3(5) . . . .
C35B C33B Si1B C26B -62.9(5) . . . .
C34B C33B Si1B C27C 167.8(5) . . . .
C35B C33B Si1B C27C 43.7(6) . . . .
C34B C33B Si1B C30B -45.5(5) . . . .
C35B C33B Si1B C30B -169.7(5) . . . .
C29C C27C Si1B C30C -69.0(9) . . . .
C28C C27C Si1B C30C 62.2(10) . . . .
C29C C27C Si1B C27B -66.9(11) . . . .
C28C C27C Si1B C27B 64.3(10) . . . .
C29C C27C Si1B C26B 173.2(8) . . . .
C28C C27C Si1B C26B -55.6(9) . . . .
C29C C27C Si1B C33B 60.0(9) . . . .
C28C C27C Si1B C33B -168.7(8) . . . .
C29C C27C Si1B C30B -68.8(10) . . . .
C28C C27C Si1B C30B 62.4(11) . . . .
C31B C30B Si1B C30C -67.1(9) . . . .
C32B C30B Si1B C30C 60.8(9) . . . .
C31B C30B Si1B C27B -68.5(9) . . . .
C32B C30B Si1B C27B 59.3(7) . . . .
C31B C30B Si1B C26B 50.5(9) . . . .
C32B C30B Si1B C26B 178.3(5) . . . .
C31B C30B Si1B C33B 163.6(8) . . . .
C32B C30B Si1B C33B -68.6(6) . . . .
C31B C30B Si1B C27C -67.5(11) . . . .
C32B C30B Si1B C27C 60.4(8) . . . .
C36B C37B Si2B C44B 98(3) . . . .
C36B C37B Si2B C41B -22(3) . . . .
C36B C37B Si2B C38B -143(3) . . . .
C45B C44B Si2B C37B -177.8(4) . . . .
C46B C44B Si2B C37B -52.9(4) . . . .
C45B C44B Si2B C41B -60.8(4) . . . .
C46B C44B Si2B C41B 64.1(4) . . . .
C45B C44B Si2B C38B 65.6(4) . . . .
C46B C44B Si2B C38B -169.4(3) . . . .
C42B C41B Si2B C37B -156.2(3) . . . .
C43B C41B Si2B C37B -29.8(4) . . . .
C42B C41B Si2B C44B 87.7(4) . . . .
C43B C41B Si2B C44B -145.9(3) . . . .
C42B C41B Si2B C38B -38.0(4) . . . .
C43B C41B Si2B C38B 88.4(4) . . . .
C39B C38B Si2B C37B 58.8(4) . . . .
C40B C38B Si2B C37B -65.7(4) . . . .
C39B C38B Si2B C44B 174.6(4) . . . .
C40B C38B Si2B C44B 50.1(4) . . . .
C39B C38B Si2B C41B -59.6(4) . . . .
C40B C38B Si2B C41B 175.9(4) . . . .
